data_1516319
loop_
_publ_author_name
'Beaudoin, Daniel'
'Maris, Thierry'
'Wuest, James D.'

_publ_section_title
;
 Constructing monocrystalline covalent organic networks by polymerization
;
_journal_name_full 'Nature Chemistry'
_journal_page_first 830
_journal_page_last 834
_journal_paper_doi 10.1038/nchem.1730
_journal_volume 5
_journal_year 2013
_chemical_compound_source 'Synthesized by the authors. See text'
_chemical_formula_moiety 'C25 H16 N4 O4'
_chemical_formula_sum 'C25 H16 N4 O4'
_chemical_formula_weight 436.42
_chemical_name_systematic
; 
 ? 
;
_space_group_IT_number 117
_symmetry_cell_setting tetragonal
_symmetry_space_group_name_Hall 'P -4 -2ab'
_symmetry_space_group_name_H-M 'P -4 b 2'
_atom_sites_solution_hydrogens geom
_atom_sites_solution_primary direct
_atom_sites_solution_secondary difmap
_audit_creation_method SHELXL-97
_cell_angle_alpha 90
_cell_angle_beta 90
_cell_angle_gamma 90
_cell_formula_units_Z 2
_cell_length_a 13.1545(15)
_cell_length_b 13.1545(15)
_cell_length_c 7.9818(9)
_cell_measurement_reflns_used 2539
_cell_measurement_temperature 100
_cell_measurement_theta_max 51.40
_cell_measurement_theta_min 4.75
_cell_volume 1381.2(3)
_computing_cell_refinement 'SAINT V7.68A(Bruker AXS, 2009)'
_computing_data_collection 'APEX2  (Bruker AXS, 2009)'
_computing_data_reduction 'SAINT V7.68A(Bruker AXS, 2009)'
_computing_molecular_graphics 'SHELXTL v6.12 (Bruker AXS, 2001)'
_computing_publication_material 'UdMX (Maris, 2004)'
_computing_structure_refinement 'SHELXL97 (Sheldrick, 2008)'
_computing_structure_solution 'SHELXS97 (Sheldrick, 2008)'
_diffrn_ambient_temperature 100
_diffrn_detector_area_resol_mean 8.3
_diffrn_measured_fraction_theta_full 0.991
_diffrn_measured_fraction_theta_max 0.992
_diffrn_measurement_device_type 'Bruker APEX II'
_diffrn_measurement_method \w
_diffrn_radiation_monochromator 'Quazar MX'
_diffrn_radiation_source 'Incoatec I\muS Microsource '
_diffrn_radiation_type CuK\a
_diffrn_radiation_wavelength 1.54178
_diffrn_reflns_av_R_equivalents 0.070
_diffrn_reflns_av_sigmaI/netI 0.0386
_diffrn_reflns_limit_h_max 15
_diffrn_reflns_limit_h_min -16
_diffrn_reflns_limit_k_max 16
_diffrn_reflns_limit_k_min -15
_diffrn_reflns_limit_l_max 9
_diffrn_reflns_limit_l_min -9
_diffrn_reflns_number 17740
_diffrn_reflns_theta_full 70.41
_diffrn_reflns_theta_max 70.41
_diffrn_reflns_theta_min 4.75
_exptl_absorpt_coefficient_mu 0.603
_exptl_absorpt_correction_T_max 0.9762
_exptl_absorpt_correction_T_min 0.8200
_exptl_absorpt_correction_type multi-scan
_exptl_absorpt_process_details 'Sadabs (Sheldrick, 2008)'
_exptl_crystal_colour Colorless
_exptl_crystal_density_diffrn 1.049
_exptl_crystal_density_method 'not measured'
_exptl_crystal_description block
_exptl_crystal_F_000 452
_exptl_crystal_size_max 0.06
_exptl_crystal_size_mid 0.06
_exptl_crystal_size_min 0.04
_platon_squeeze_details
;
Attempts to  model disordered solvent molecules
were unsuccessful. PLATON/SQUEEZE  was used to correct
the data for the presence of the disordered solvent.
A potential solvent volume of 504.2 \%A^3^, 
36.5 % of the total unit-cell volume, was found.
158 electrons per unit cell worth of scattering were located
in the void. The reported structure is based on the 
PLATON/SQUEEZE corrected data. The actual solvent content is
unknown, so several quantities calculated like empirical formula, density, 
absorption coefficient, F(000) etc. may be incorrect.

Ref:  Sluis, P. van der & Spek, A.L. (1990). Acta Cryst. A46, 194-201.
;
_refine_diff_density_max 0.268
_refine_diff_density_min -0.266
_refine_diff_density_rms 0.068
_refine_ls_abs_structure_details 'Friedel Pairs merged'
_refine_ls_extinction_method none
_refine_ls_goodness_of_fit_ref 1.120
_refine_ls_hydrogen_treatment constr
_refine_ls_matrix_type full
_refine_ls_number_parameters 75
_refine_ls_number_reflns 751
_refine_ls_number_restraints 0
_refine_ls_restrained_S_all 1.120
_refine_ls_R_factor_all 0.0892
_refine_ls_R_factor_gt 0.0807
_refine_ls_shift/su_max 0.000
_refine_ls_shift/su_mean 0.000
_refine_ls_structure_factor_coef Fsqd
_refine_ls_weighting_details 'calc w=1/[\s^2^(Fo^2^)+(0.1684P)^2^+0.2477P] where P=(Fo^2^+2Fc^2^)/3'
_refine_ls_weighting_scheme calc
_refine_ls_wR_factor_gt 0.2344
_refine_ls_wR_factor_ref 0.2417
_reflns_number_gt 640
_reflns_number_total 751
_reflns_threshold_expression I>2\s(I)
_cod_data_source_file nchem.1730-s3.cif
_cod_data_source_block jw1616
_cod_original_sg_symbol_H-M P-4b2
_cod_database_code 1516319

loop_
_symmetry_equiv_pos_as_xyz
'x, y, z'
'-x, -y, z'
'y, -x, -z'
'-y, x, -z'
'x+1/2, -y+1/2, z'
'-x+1/2, y+1/2, z'
'y+1/2, x+1/2, -z'
'-y+1/2, -x+1/2, -z'

loop_
_atom_site_label
_atom_site_type_symbol
_atom_site_fract_x
_atom_site_fract_y
_atom_site_fract_z
_atom_site_U_iso_or_equiv
_atom_site_adp_type
_atom_site_occupancy
_atom_site_symmetry_multiplicity
_atom_site_calc_flag
_atom_site_refinement_flags
C1 C 0.0000 1.0000 1.0000 0.044(2) Uani 1 4 d S
C2 C 0.0577(4) 0.9241(4) 0.8891(5) 0.0417(12) Uani 1 1 d .
C3 C 0.1060(4) 0.9573(4) 0.7423(5) 0.0413(11) Uani 1 1 d .
H3 H 0.1024 1.0275 0.7152 0.050 Uiso 1 1 calc R
C4 C 0.1575(4) 0.8954(4) 0.6369(5) 0.0401(11) Uani 1 1 d .
H4 H 0.1899 0.9216 0.5397 0.048 Uiso 1 1 calc R
C5 C 0.1619(5) 0.7903(4) 0.6754(6) 0.0495(13) Uani 1 1 d .
C6 C 0.1168(4) 0.7545(4) 0.8204(7) 0.0482(13) Uani 1 1 d .
H6 H 0.1222 0.6847 0.8495 0.058 Uiso 1 1 calc R
C7 C 0.0640(4) 0.8205(4) 0.9228(6) 0.0431(12) Uani 1 1 d .
H7 H 0.0308 0.7944 1.0194 0.052 Uiso 1 1 calc R
N1 N 0.2236(4) 0.7221(3) 0.5806(5) 0.0547(12) Uani 1 1 d .
O1 O 0.2752(6) 0.6549(5) 0.6575(6) 0.110(3) Uani 1 1 d .

loop_
_atom_site_aniso_label
_atom_site_aniso_U_11
_atom_site_aniso_U_22
_atom_site_aniso_U_33
_atom_site_aniso_U_23
_atom_site_aniso_U_13
_atom_site_aniso_U_12
C1 0.052(3) 0.052(3) 0.029(4) 0.000 0.000 0.000
C2 0.055(3) 0.048(3) 0.022(2) 0.0072(18) -0.0035(19) -0.007(2)
C3 0.048(2) 0.051(3) 0.025(2) 0.0012(18) 0.0002(19) -0.003(2)
C4 0.051(3) 0.046(2) 0.0232(19) 0.0072(18) 0.0029(18) -0.005(2)
C5 0.065(3) 0.053(3) 0.031(2) 0.001(2) -0.002(2) 0.008(3)
C6 0.057(3) 0.045(3) 0.042(3) -0.001(2) 0.000(2) 0.009(2)
C7 0.063(3) 0.043(2) 0.0233(19) 0.0110(19) 0.004(2) 0.001(2)
N1 0.069(3) 0.060(3) 0.035(2) 0.001(2) 0.001(2) 0.017(2)
O1 0.159(6) 0.119(4) 0.052(3) 0.033(3) 0.034(3) 0.098(5)

loop_
_atom_type_symbol
_atom_type_description
_atom_type_scat_dispersion_real
_atom_type_scat_dispersion_imag
_atom_type_scat_source
C C 0.0181 0.0000 'International Tables Vol C Tables 4.2.6.8 and 6.1.1.4'
H H 0.0000 0.0000 'International Tables Vol C Tables 4.2.6.8 and 6.1.1.4'
N N 0.0311 0.0000 'International Tables Vol C Tables 4.2.6.8 and 6.1.1.4'
O O 0.0492 0.0000 'International Tables Vol C Tables 4.2.6.8 and 6.1.1.4'

loop_
_geom_angle_atom_site_label_1
_geom_angle_atom_site_label_2
_geom_angle_atom_site_label_3
_geom_angle_site_symmetry_1
_geom_angle_site_symmetry_3
_geom_angle
_geom_angle_publ_flag
C2 C1 C2 . 4_667 109.41(16) y
C2 C1 C2 . 3_467 109.41(16) y
C2 C1 C2 4_667 3_467 109.6(3) y
C2 C1 C2 . 2_575 109.6(3) y
C2 C1 C2 4_667 2_575 109.41(16) y
C2 C1 C2 3_467 2_575 109.41(16) y
C7 C2 C3 . . 116.0(5) y
C7 C2 C1 . . 123.7(4) y
C3 C2 C1 . . 120.2(4) y
C4 C3 C2 . . 124.0(4) y
C4 C3 H3 . . 118.0 ?
C2 C3 H3 . . 118.0 ?
C3 C4 C5 . . 118.2(4) y
C3 C4 H4 . . 120.9 ?
C5 C4 H4 . . 120.9 ?
C6 C5 C4 . . 119.7(5) y
C6 C5 N1 . . 118.3(4) y
C4 C5 N1 . . 121.4(5) y
C7 C6 C5 . . 119.8(5) y
C7 C6 H6 . . 120.1 ?
C5 C6 H6 . . 120.1 ?
C6 C7 C2 . . 122.1(4) y
C6 C7 H7 . . 119.0 ?
C2 C7 H7 . . 119.0 ?
O1 N1 N1 . 7_456 120.1(6) y
O1 N1 C5 . . 119.0(4) y
N1 N1 C5 7_456 . 120.8(6) y

loop_
_geom_bond_atom_site_label_1
_geom_bond_atom_site_label_2
_geom_bond_site_symmetry_2
_geom_bond_distance
_geom_bond_publ_flag
C1 C2 . 1.535(5) y
C1 C2 4_667 1.535(5) y
C1 C2 3_467 1.535(5) y
C1 C2 2_575 1.535(5) y
C2 C7 . 1.391(7) y
C2 C3 . 1.403(6) y
C3 C4 . 1.352(7) y
C3 H3 . 0.9500 ?
C4 C5 . 1.418(7) y
C4 H4 . 0.9500 ?
C5 C6 . 1.383(8) y
C5 N1 . 1.427(7) y
C6 C7 . 1.380(7) y
C6 H6 . 0.9500 ?
C7 H7 . 0.9500 ?
N1 O1 . 1.272(7) y
N1 N1 7_456 1.287(8) y

loop_
_platon_squeeze_void_nr
_platon_squeeze_void_average_x
_platon_squeeze_void_average_y
_platon_squeeze_void_average_z
_platon_squeeze_void_volume
_platon_squeeze_void_count_electrons
1 0.000 0.500 -0.029 252.4 79.1
2 0.500 1.000 -0.033 252.4 79.0
